data_7101734
loop_
_publ_author_name
'Steed, Jonathan W'
'Goeta, Andr\'es E'
'Lipkowski, Janusz'
'Swierczynski, Dariusz'
'Panteleon, Vicky'
'Handa, Sheetal'

_publ_section_title
;
 Templated crystal nucleation: mixed crystals of very different
 copper(II) N,N',N''-trimethyltriazacyclononane complexes.
;
_journal_issue 8
_journal_name_full 'Chemical communications (Cambridge, England)'
_journal_page_first 813
_journal_page_last 815
_journal_paper_doi 10.1039/b614043b
_journal_year 2007
_chemical_formula_sum 'C9.5 H22 Cl3 Cu N3'
_chemical_formula_weight 348.19
_chemical_name_systematic
;
?
;
_space_group_IT_number 60
_symmetry_cell_setting orthorhombic
_symmetry_space_group_name_Hall '-P 2n 2ab'
_symmetry_space_group_name_H-M 'P b c n'
_atom_sites_solution_hydrogens geom
_atom_sites_solution_primary direct
_atom_sites_solution_secondary difmap
_audit_creation_method SHELXL-97
_cell_angle_alpha 90.00
_cell_angle_beta 90.00
_cell_angle_gamma 90.00
_cell_formula_units_Z 8
_cell_length_a 13.7910(3)
_cell_length_b 14.5310(2)
_cell_length_c 15.0530(4)
_cell_measurement_temperature 293(2)
_cell_volume 3016.58(11)
_computing_molecular_graphics 'RES2INS (Barbour, 1995)'
_computing_structure_refinement 'SHELXL-97 (Sheldrick, 1997)'
_computing_structure_solution 'SHELXS-97 (Sheldrick, 1990)'
_diffrn_ambient_temperature 293(2)
_diffrn_measured_fraction_theta_full 0.933
_diffrn_measured_fraction_theta_max 0.933
_diffrn_measurement_device_type KappaCCD
_diffrn_measurement_method 'phi scans 2o frames DX=25mm'
_diffrn_radiation_monochromator graphite
_diffrn_radiation_source 'fine-focus sealed tube'
_diffrn_radiation_type MoK\a
_diffrn_radiation_wavelength 0.71070
_diffrn_reflns_av_R_equivalents 0.0410
_diffrn_reflns_av_sigmaI/netI 0.0244
_diffrn_reflns_limit_h_max 16
_diffrn_reflns_limit_h_min 0
_diffrn_reflns_limit_k_max 16
_diffrn_reflns_limit_k_min 0
_diffrn_reflns_limit_l_max 17
_diffrn_reflns_limit_l_min 0
_diffrn_reflns_number 33372
_diffrn_reflns_theta_full 25.00
_diffrn_reflns_theta_max 25.00
_diffrn_reflns_theta_min 4.17
_exptl_absorpt_coefficient_mu 1.961
_exptl_crystal_colour green
_exptl_crystal_density_diffrn 1.533
_exptl_crystal_density_method 'not measured'
_exptl_crystal_description block
_exptl_crystal_F_000 1440
_exptl_crystal_size_max 0.4
_exptl_crystal_size_mid 0.2
_exptl_crystal_size_min 0.1
_refine_diff_density_max 0.531
_refine_diff_density_min -0.391
_refine_diff_density_rms 0.061
_refine_ls_extinction_coef 0.0053(11)
_refine_ls_extinction_expression Fc^*^=kFc[1+0.001xFc^2^\l^3^/sin(2\q)]^-1/4^
_refine_ls_extinction_method SHELXL
_refine_ls_goodness_of_fit_ref 1.031
_refine_ls_hydrogen_treatment constr
_refine_ls_matrix_type full
_refine_ls_number_parameters 151
_refine_ls_number_reflns 2580
_refine_ls_number_restraints 0
_refine_ls_restrained_S_all 1.031
_refine_ls_R_factor_all 0.0403
_refine_ls_R_factor_gt 0.0371
_refine_ls_shift/su_max 0.000
_refine_ls_shift/su_mean 0.000
_refine_ls_structure_factor_coef Fsqd
_refine_ls_weighting_details 'w=1/[\s^2^(Fo^2^)+(0.0554P)^2^+3.8144P] where P=(Fo^2^+2Fc^2^)/3'
_refine_ls_weighting_scheme calc
_refine_ls_wR_factor_gt 0.1008
_refine_ls_wR_factor_ref 0.1039
_reflns_number_gt 2397
_reflns_number_total 2580
_reflns_threshold_expression >2sigma(I)
_cod_data_source_file b614043b.txt
_cod_data_source_block tacncu
_cod_depositor_comments
;
The following automatic conversions were performed:
'_symmetry_cell_setting' value 'ORTHORHOMBIC' changed to 'orthorhombic'
according to '/home/saulius/struct/CIF-dictionaries/cif_core.dic'
dictionary named 'cif_core.dic' version 2.4.1 from 2010-06-29.

Automatic conversion script
Id: cif_fix_enum 1527 2010-12-29 10:47:43Z saulius 

The following automatic conversions were performed:

'_refine_ls_weighting_scheme' value 'calc
w=1/[\s^2^(Fo^2^)+(0.0554P)^2^+3.8144P] where P=(Fo^2^+2Fc^2^)/3' was
changed to 'calc'. New tag '_refine_ls_weighting_details' was
created. The value of the new tag was set to
'w=1/[\s^2^(Fo^2^)+(0.0554P)^2^+3.8144P] where P=(Fo^2^+2Fc^2^)/3'.

Automatic conversion script
Id: cif_fix_values 3143 2015-03-26 13:38:13Z robertas 
;
_cod_original_sg_symbol_H-M Pbcn
_cod_original_formula_sum 'C9.50 H22 Cl3 Cu N3'
_cod_database_code 7101734

loop_
_symmetry_equiv_pos_as_xyz
'x, y, z'
'-x+1/2, y+1/2, z'
'x, -y, z+1/2'
'-x+1/2, -y+1/2, z+1/2'
'-x, -y, -z'
'x-1/2, -y-1/2, -z'
'-x, y, -z-1/2'
'x-1/2, y-1/2, -z-1/2'

loop_
_atom_site_label
_atom_site_type_symbol
_atom_site_fract_x
_atom_site_fract_y
_atom_site_fract_z
_atom_site_U_iso_or_equiv
_atom_site_adp_type
_atom_site_occupancy
_atom_site_calc_flag
_atom_site_refinement_flags
Cu1 Cu 0.04249(2) 0.16340(2) 0.49108(2) 0.03320(18) Uani 1 d .
Cl1 Cl -0.06294(6) 0.21605(6) 0.59848(5) 0.0521(3) Uani 1 d .
Cl2 Cl -0.08229(6) 0.12998(8) 0.39971(6) 0.0688(3) Uani 1 d .
Cl3 Cl 0.60305(9) 0.02822(9) 0.27327(9) 0.0865(4) Uani 1 d .
N1 N 0.16105(18) 0.16990(18) 0.57837(17) 0.0420(6) Uani 1 d .
N2 N 0.14702(18) 0.10893(17) 0.40316(16) 0.0411(6) Uani 1 d .
N3 N 0.10074(18) 0.29775(17) 0.44339(19) 0.0476(6) Uani 1 d .
C1 C 0.2450(3) 0.1239(4) 0.5371(3) 0.0756(12) Uani 1 d .
H1A H 0.2915 0.1704 0.5190 0.091 Uiso 1 calc R
H1B H 0.2762 0.0852 0.5811 0.091 Uiso 1 calc R
C2 C 0.2209(3) 0.0691(3) 0.4621(3) 0.0741(12) Uani 1 d .
H2A H 0.1979 0.0098 0.4829 0.089 Uiso 1 calc R
H2B H 0.2794 0.0584 0.4278 0.089 Uiso 1 calc R
C3 C 0.1877(3) 0.1859(3) 0.3503(3) 0.0705(11) Uani 1 d .
H3A H 0.2544 0.1954 0.3687 0.085 Uiso 1 calc R
H3B H 0.1888 0.1675 0.2884 0.085 Uiso 1 calc R
C4 C 0.1372(4) 0.2732(3) 0.3567(3) 0.0798(13) Uani 1 d .
H4A H 0.1809 0.3214 0.3371 0.096 Uiso 1 calc R
H4B H 0.0830 0.2720 0.3157 0.096 Uiso 1 calc R
C5 C 0.1765(4) 0.3237(3) 0.5075(3) 0.0745(13) Uani 1 d .
H5A H 0.2391 0.3184 0.4784 0.089 Uiso 1 calc R
H5B H 0.1676 0.3879 0.5232 0.089 Uiso 1 calc R
C6 C 0.1790(4) 0.2698(3) 0.5886(3) 0.0755(12) Uani 1 d .
H6A H 0.1309 0.2945 0.6292 0.091 Uiso 1 calc R
H6B H 0.2420 0.2780 0.6161 0.091 Uiso 1 calc R
C7 C 0.1418(3) 0.1295(3) 0.6663(2) 0.0688(11) Uani 1 d .
H7A H 0.0881 0.1608 0.6935 0.083 Uiso 1 calc R
H7B H 0.1982 0.1359 0.7031 0.083 Uiso 1 calc R
H7C H 0.1264 0.0654 0.6597 0.083 Uiso 1 calc R
C8 C 0.1134(3) 0.0342(3) 0.3442(3) 0.0762(12) Uani 1 d .
H8A H 0.0711 0.0591 0.2996 0.091 Uiso 1 calc R
H8B H 0.0790 -0.0109 0.3785 0.091 Uiso 1 calc R
H8C H 0.1683 0.0058 0.3161 0.091 Uiso 1 calc R
C9 C 0.0257(3) 0.3688(3) 0.4360(4) 0.0853(15) Uani 1 d .
H9A H 0.0545 0.4252 0.4159 0.102 Uiso 1 calc R
H9B H -0.0038 0.3783 0.4930 0.102 Uiso 1 calc R
H9C H -0.0227 0.3493 0.3942 0.102 Uiso 1 calc R
C1S C 0.5000 0.0950(4) 0.2500 0.0761(16) Uani 1 d S
H1S1 H 0.4864 0.1344 0.3005 0.091 Uiso 0.50 calc PR
H1S2 H 0.5136 0.1344 0.1995 0.091 Uiso 0.50 calc PR

loop_
_atom_site_aniso_label
_atom_site_aniso_U_11
_atom_site_aniso_U_22
_atom_site_aniso_U_33
_atom_site_aniso_U_23
_atom_site_aniso_U_13
_atom_site_aniso_U_12
Cu1 0.0271(2) 0.0372(3) 0.0353(2) 0.00144(13) 0.00019(12) -0.00205(12)
Cl1 0.0374(4) 0.0680(5) 0.0509(5) -0.0081(4) 0.0082(3) 0.0020(3)
Cl2 0.0373(4) 0.1090(8) 0.0600(6) -0.0225(5) -0.0081(4) -0.0051(4)
Cl3 0.0812(8) 0.0792(8) 0.0989(9) -0.0046(6) -0.0057(6) 0.0060(5)
N1 0.0348(12) 0.0547(16) 0.0365(13) 0.0016(10) -0.0030(10) -0.0027(10)
N2 0.0391(13) 0.0452(14) 0.0390(13) -0.0039(10) 0.0020(10) -0.0001(10)
N3 0.0400(13) 0.0401(14) 0.0629(17) 0.0145(12) 0.0086(12) 0.0035(11)
C1 0.050(2) 0.120(4) 0.058(2) -0.003(2) -0.0106(18) 0.036(2)
C2 0.061(2) 0.091(3) 0.070(2) -0.013(2) -0.007(2) 0.040(2)
C3 0.080(3) 0.072(2) 0.060(2) 0.0103(19) 0.033(2) 0.002(2)
C4 0.098(3) 0.071(3) 0.071(3) 0.032(2) 0.030(2) 0.010(2)
C5 0.074(3) 0.042(2) 0.107(4) -0.0024(19) -0.011(2) -0.0164(18)
C6 0.081(3) 0.075(3) 0.070(3) -0.006(2) -0.019(2) -0.032(2)
C7 0.059(2) 0.104(3) 0.0431(19) 0.017(2) -0.0087(16) -0.003(2)
C8 0.067(2) 0.081(3) 0.081(3) -0.042(2) 0.011(2) -0.010(2)
C9 0.066(3) 0.056(2) 0.134(4) 0.039(3) 0.021(3) 0.0179(19)
C1S 0.087(4) 0.054(3) 0.087(4) 0.000 -0.013(3) 0.000

loop_
_atom_type_symbol
_atom_type_description
_atom_type_scat_dispersion_real
_atom_type_scat_dispersion_imag
_atom_type_scat_source
C C 0.0033 0.0016 'International Tables Vol C Tables 4.2.6.8 and 6.1.1.4'
H H 0.0000 0.0000 'International Tables Vol C Tables 4.2.6.8 and 6.1.1.4'
N N 0.0061 0.0033 'International Tables Vol C Tables 4.2.6.8 and 6.1.1.4'
Cu Cu 0.3201 1.2651 'International Tables Vol C Tables 4.2.6.8 and 6.1.1.4'
Cl Cl 0.1484 0.1585 'International Tables Vol C Tables 4.2.6.8 and 6.1.1.4'

loop_
_geom_angle_atom_site_label_1
_geom_angle_atom_site_label_2
_geom_angle_atom_site_label_3
_geom_angle
_geom_angle_site_symmetry_1
N1 Cu1 N2 82.96(10) .
N1 Cu1 N3 83.20(10) .
N2 Cu1 N3 83.13(10) .
N1 Cu1 Cl2 170.15(8) .
N2 Cu1 Cl2 93.32(7) .
N3 Cu1 Cl2 105.49(8) .
N1 Cu1 Cl1 92.14(7) .
N2 Cu1 Cl1 174.24(7) .
N3 Cu1 Cl1 99.35(7) .
Cl2 Cu1 Cl1 91.03(3) .
C7 N1 C1 109.9(3) .
C7 N1 C6 109.1(3) .
C1 N1 C6 110.9(3) .
C7 N1 Cu1 113.8(2) .
C1 N1 Cu1 109.1(2) .
C6 N1 Cu1 103.9(2) .
C2 N2 C8 106.9(3) .
C2 N2 C3 111.0(3) .
C8 N2 C3 110.5(3) .
C2 N2 Cu1 104.0(2) .
C8 N2 Cu1 116.0(2) .
C3 N2 Cu1 108.2(2) .
C4 N3 C9 110.6(3) .
C4 N3 C5 114.1(3) .
C9 N3 C5 111.8(4) .
C4 N3 Cu1 101.5(2) .
C9 N3 Cu1 112.7(2) .
C5 N3 Cu1 105.6(2) .
C2 C1 N1 113.9(3) .
C1 C2 N2 114.9(3) .
C4 C3 N2 116.2(3) .
N3 C4 C3 116.4(3) .
C6 C5 N3 115.5(3) .
C5 C6 N1 115.9(3) .
Cl3 C1S Cl3 112.9(3) 7_656

loop_
_geom_bond_atom_site_label_1
_geom_bond_atom_site_label_2
_geom_bond_distance
_geom_bond_site_symmetry_2
Cu1 N1 2.100(2) .
Cu1 N2 2.111(2) .
Cu1 N3 2.230(2) .
Cu1 Cl2 2.2558(9) .
Cu1 Cl1 2.3050(8) .
Cl3 C1S 1.756(4) .
N1 C7 1.472(4) .
N1 C1 1.475(4) .
N1 C6 1.481(5) .
N2 C2 1.470(4) .
N2 C8 1.478(4) .
N2 C3 1.483(4) .
N3 C4 1.443(5) .
N3 C9 1.466(4) .
N3 C5 1.471(5) .
C1 C2 1.420(6) .
C3 C4 1.450(6) .
C5 C6 1.451(6) .
C1S Cl3 1.756(4) 7_656

loop_
_geom_torsion_atom_site_label_1
_geom_torsion_atom_site_label_2
_geom_torsion_atom_site_label_3
_geom_torsion_atom_site_label_4
_geom_torsion
N2 Cu1 N1 C7 -130.3(3)
N3 Cu1 N1 C7 145.8(3)
Cl2 Cu1 N1 C7 -62.0(5)
Cl1 Cu1 N1 C7 46.7(3)
N2 Cu1 N1 C1 -7.2(3)
N3 Cu1 N1 C1 -91.0(3)
Cl2 Cu1 N1 C1 61.2(5)
Cl1 Cu1 N1 C1 169.8(3)
N2 Cu1 N1 C6 111.2(2)
N3 Cu1 N1 C6 27.3(2)
Cl2 Cu1 N1 C6 179.5(4)
Cl1 Cu1 N1 C6 -71.9(2)
N1 Cu1 N2 C2 25.4(3)
N3 Cu1 N2 C2 109.3(3)
Cl2 Cu1 N2 C2 -145.5(2)
Cl1 Cu1 N2 C2 -6.5(9)
N1 Cu1 N2 C8 142.4(3)
N3 Cu1 N2 C8 -133.6(3)
Cl2 Cu1 N2 C8 -28.4(3)
Cl1 Cu1 N2 C8 110.6(7)
N1 Cu1 N2 C3 -92.7(2)
N3 Cu1 N2 C3 -8.8(2)
Cl2 Cu1 N2 C3 96.4(2)
Cl1 Cu1 N2 C3 -124.6(7)
N1 Cu1 N3 C4 109.8(3)
N2 Cu1 N3 C4 26.1(2)
Cl2 Cu1 N3 C4 -65.5(2)
Cl1 Cu1 N3 C4 -159.2(2)
N1 Cu1 N3 C9 -131.9(3)
N2 Cu1 N3 C9 144.4(3)
Cl2 Cu1 N3 C9 52.9(3)
Cl1 Cu1 N3 C9 -40.8(3)
N1 Cu1 N3 C5 -9.5(3)
N2 Cu1 N3 C5 -93.2(3)
Cl2 Cu1 N3 C5 175.2(2)
Cl1 Cu1 N3 C5 81.5(2)
C7 N1 C1 C2 111.2(4)
C6 N1 C1 C2 -128.1(4)
Cu1 N1 C1 C2 -14.3(5)
N1 C1 C2 N2 39.6(6)
C8 N2 C2 C1 -165.6(4)
C3 N2 C2 C1 73.8(5)
Cu1 N2 C2 C1 -42.4(5)
C2 N2 C3 C4 -124.9(4)
C8 N2 C3 C4 116.7(4)
Cu1 N2 C3 C4 -11.3(5)
C9 N3 C4 C3 -161.2(4)
C5 N3 C4 C3 71.8(5)
Cu1 N3 C4 C3 -41.3(5)
N2 C3 C4 N3 38.8(6)
C4 N3 C5 C6 -122.6(4)
C9 N3 C5 C6 111.0(4)
Cu1 N3 C5 C6 -12.0(5)
N3 C5 C6 N1 39.5(6)
C7 N1 C6 C5 -166.0(4)
C1 N1 C6 C5 72.8(5)
Cu1 N1 C6 C5 -44.3(5)
